data_7002051
loop_
_publ_author_name
'Abdellah, Ibrahim'
'Debono, Nathalie'
'Canac, Yves'
'Duhayon, Carine'
'Chauvin, Remi'

_publ_section_title
;
 Atropochiral (C,C)-chelating NHC-ylide ligands: synthesis and
 resolution of palladium(ii) complexes thereof
;
_journal_issue 35
_journal_name_full 'Dalton Transactions'
_journal_page_first 7196
_journal_paper_doi 10.1039/b907019b
_journal_year 2009
_chemical_absolute_configuration ad
_chemical_compound_source 'synthesis as described'
_chemical_formula_moiety 'C41 H39 N3 P Pd, C F3 O3 S, C H2 Cl2'
_chemical_formula_sum 'C43 H41 Cl2 F3 N3 O3 P Pd S'
_chemical_formula_weight 945.12
_chemical_name_systematic
;
?
;
_space_group_IT_number 19
_symmetry_cell_setting orthorhombic
_symmetry_Int_Tables_number 19
_symmetry_space_group_name_Hall 'P 2ac 2ab'
_symmetry_space_group_name_H-M 'P 21 21 21'
_atom_sites_solution_hydrogens geom
_atom_sites_solution_primary direct
_atom_sites_solution_secondary difmap
_cell_angle_alpha 90
_cell_angle_beta 90
_cell_angle_gamma 90
_cell_formula_units_Z 4
_cell_length_a 12.2369(2)
_cell_length_b 16.1127(3)
_cell_length_c 20.5946(4)
_cell_measurement_reflns_used 21225
_cell_measurement_temperature 180
_cell_measurement_theta_max 32.1628
_cell_measurement_theta_min 2.5813
_cell_measurement_wavelength 0.71073
_cell_volume 4060.63(13)
_computing_cell_refinement 'CrysAlis RED, Oxford Diffraction Ltd.'
_computing_data_collection 'CrysAlis CCD, Oxford Diffraction Ltd.'
_computing_data_reduction 'CrysAlis RED, Oxford Diffraction Ltd.'
_computing_molecular_graphics 'Ortep-3 for Windows (Farrugia, 1997)'
_computing_publication_material 'WinGX publication routines (Farrugia, 1999)'
_computing_structure_refinement 'SHELXL-97 (Sheldrick, 1997)'
_computing_structure_solution 'SIR92 (Giacovazzo et al, 1993)'
_diffrn_ambient_temperature 180
_diffrn_measured_fraction_theta_full 0.967
_diffrn_measured_fraction_theta_max 0.967
_diffrn_measurement_device_type 'Oxford-Diffraction XCALIBUR'
_diffrn_measurement_method \w-\f
_diffrn_orient_matrix_UB_11 0.0069741731
_diffrn_orient_matrix_UB_12 -0.0353284822
_diffrn_orient_matrix_UB_13 0.0201333243
_diffrn_orient_matrix_UB_21 -0.0136936515
_diffrn_orient_matrix_UB_22 0.0241078777
_diffrn_orient_matrix_UB_23 0.0276113995
_diffrn_orient_matrix_UB_31 -0.0558667734
_diffrn_orient_matrix_UB_32 -0.0103354517
_diffrn_orient_matrix_UB_33 -0.0043026446
_diffrn_radiation_monochromator graphite
_diffrn_radiation_source 'fine-focus sealed tube'
_diffrn_radiation_type MoK\a
_diffrn_radiation_wavelength 0.71073
_diffrn_reflns_av_R_equivalents 0.0437
_diffrn_reflns_av_unetI/netI 0.0539
_diffrn_reflns_limit_h_max 18
_diffrn_reflns_limit_h_min -18
_diffrn_reflns_limit_k_max 23
_diffrn_reflns_limit_k_min -23
_diffrn_reflns_limit_l_max 30
_diffrn_reflns_limit_l_min -30
_diffrn_reflns_number 44953
_diffrn_reflns_theta_full 32.26
_diffrn_reflns_theta_max 32.26
_diffrn_reflns_theta_min 2.59
_diffrn_standards_decay_% 0
_diffrn_standards_interval_count 0
_diffrn_standards_interval_time 0
_diffrn_standards_number 0
_exptl_absorpt_coefficient_mu 0.738
_exptl_absorpt_correction_T_max 0.937
_exptl_absorpt_correction_T_min 0.84332
_exptl_absorpt_correction_type multi-scan
_exptl_absorpt_process_details
;
CrysAlis RED, Oxford Diffraction Ltd.,
Version 1.171.32.27 (release 29-05-2008 CrysAlis171 .NET)
(compiled May 29 2008,13:12:44)
Empirical absorption correction using spherical harmonics,
implemented in SCALE3 ABSPACK scaling algorithm.
;
_exptl_crystal_colour colourless
_exptl_crystal_density_diffrn 1.546
_exptl_crystal_density_method 'not measured'
_exptl_crystal_description parallelepiped
_exptl_crystal_F_000 1928
_exptl_crystal_size_max 0.25
_exptl_crystal_size_mid 0.2
_exptl_crystal_size_min 0.08
_refine_diff_density_max 0.683
_refine_diff_density_min -0.39
_refine_diff_density_rms 0.071
_refine_ls_abs_structure_details 'Flack H D (1983), Acta Cryst. A39, 876-881'
_refine_ls_abs_structure_Flack -0.026(14)
_refine_ls_extinction_method none
_refine_ls_goodness_of_fit_ref 0.941
_refine_ls_hydrogen_treatment constr
_refine_ls_matrix_type full
_refine_ls_number_parameters 518
_refine_ls_number_reflns 13649
_refine_ls_number_restraints 0
_refine_ls_restrained_S_all 0.941
_refine_ls_R_factor_all 0.0503
_refine_ls_R_factor_gt 0.0317
_refine_ls_shift/su_max 0.015
_refine_ls_shift/su_mean 0
_refine_ls_structure_factor_coef Fsqd
_refine_ls_weighting_details 'calc w=1/[\s^2^(Fo^2^)+(0.0335P)^2^+0.0000P] where P=(Fo^2^+2Fc^2^)/3'
_refine_ls_weighting_scheme calc
_refine_ls_wR_factor_gt 0.063
_refine_ls_wR_factor_ref 0.0669
_reflns_number_gt 10620
_reflns_number_total 13649
_reflns_threshold_expression >2\s(I)
_cod_data_source_file b907019b.txt
_cod_data_source_block publiyc080908
_cod_database_code 7002051

loop_
_symmetry_equiv_pos_as_xyz
'x, y, z'
'-x+1/2, -y, z+1/2'
'x+1/2, -y+1/2, -z'
'-x, y+1/2, -z+1/2'

loop_
_atom_site_label
_atom_site_type_symbol
_atom_site_fract_x
_atom_site_fract_y
_atom_site_fract_z
_atom_site_U_iso_or_equiv
_atom_site_adp_type
_atom_site_occupancy
_atom_site_symmetry_multiplicity
_atom_site_calc_flag
_atom_site_refinement_flags
_atom_site_disorder_assembly
_atom_site_disorder_group
C1 C 0.17010(16) 1.02820(12) 0.30087(9) 0.0156(4) Uani 1 1 d . . .
C2 C 0.06605(16) 0.91281(12) 0.28801(11) 0.0171(4) Uani 1 1 d . . .
C3 C 0.00272(17) 0.84772(13) 0.26501(11) 0.0211(4) Uani 1 1 d . . .
H3 H -0.0283 0.8489 0.2238 0.025 Uiso 1 1 calc R . .
C4 C -0.01212(19) 0.78081(14) 0.30640(11) 0.0259(5) Uani 1 1 d . . .
H4 H -0.0534 0.7357 0.2926 0.031 Uiso 1 1 calc R . .
C5 C 0.0338(2) 0.77992(14) 0.36859(11) 0.0277(5) Uani 1 1 d . . .
H5 H 0.0219 0.7343 0.3953 0.033 Uiso 1 1 calc R . .
C6 C 0.09611(19) 0.84463(14) 0.39133(11) 0.0243(5) Uani 1 1 d . . .
H6 H 0.1267 0.8436 0.4327 0.029 Uiso 1 1 calc R . .
C7 C 0.11128(17) 0.91120(13) 0.35019(10) 0.0184(4) Uani 1 1 d . . .
C8 C 0.2405(2) 1.00189(14) 0.41219(9) 0.0279(5) Uani 1 1 d . . .
H8A H 0.3018 0.9648 0.4133 0.042 Uiso 1 1 calc R . .
H8B H 0.1981 0.9952 0.4511 0.042 Uiso 1 1 calc R . .
H8C H 0.2661 1.0581 0.4093 0.042 Uiso 1 1 calc R . .
C9 C 0.09002(16) 1.00858(12) 0.19301(9) 0.0161(4) Uani 1 1 d . . .
C10 C -0.01554(17) 1.02880(12) 0.17084(10) 0.0180(4) Uani 1 1 d . . .
C11 C -0.10778(16) 1.03246(12) 0.21253(11) 0.0219(4) Uani 1 1 d . . .
H11 H -0.1005 1.0196 0.2563 0.026 Uiso 1 1 calc R . .
C12 C -0.20648(19) 1.05474(14) 0.18839(12) 0.0270(5) Uani 1 1 d . . .
H12 H -0.2662 1.0578 0.2162 0.032 Uiso 1 1 calc R . .
C13 C -0.22070(19) 1.07330(14) 0.12258(12) 0.0310(6) Uani 1 1 d . . .
H13 H -0.2895 1.088 0.1072 0.037 Uiso 1 1 calc R . .
C14 C -0.13418(19) 1.06992(14) 0.08092(12) 0.0273(5) Uani 1 1 d . . .
H14 H -0.1445 1.0815 0.0371 0.033 Uiso 1 1 calc R . .
C15 C -0.02935(19) 1.04904(13) 0.10389(10) 0.0222(5) Uani 1 1 d . . .
C16 C 0.0627(2) 1.04990(15) 0.06319(11) 0.0270(5) Uani 1 1 d . . .
H16 H 0.0541 1.0629 0.0195 0.032 Uiso 1 1 calc R . .
C17 C 0.16293(19) 1.03231(14) 0.08608(10) 0.0256(5) Uani 1 1 d . . .
H17 H 0.2225 1.0348 0.0581 0.031 Uiso 1 1 calc R . .
C18 C 0.17971(17) 1.00996(13) 0.15219(10) 0.0184(4) Uani 1 1 d . . .
C19 C 0.39443(17) 0.96962(13) 0.10706(10) 0.0201(4) Uani 1 1 d . . .
C20 C 0.38042(19) 0.89452(15) 0.07426(11) 0.0268(5) Uani 1 1 d . . .
H20 H 0.3328 0.8548 0.0907 0.032 Uiso 1 1 calc R . .
C21 C 0.4369(2) 0.87891(16) 0.01748(12) 0.0334(6) Uani 1 1 d . . .
H21 H 0.4273 0.8287 -0.0041 0.04 Uiso 1 1 calc R . .
C22 C 0.5078(2) 0.93796(17) -0.00732(12) 0.0322(6) Uani 1 1 d . . .
H22 H 0.5457 0.9274 -0.0456 0.039 Uiso 1 1 calc R . .
C23 C 0.5224(2) 1.01237(16) 0.02454(11) 0.0287(5) Uani 1 1 d . . .
H23 H 0.5696 1.0521 0.0076 0.034 Uiso 1 1 calc R . .
C24 C 0.46671(19) 1.02791(15) 0.08181(11) 0.0245(5) Uani 1 1 d . . .
H24 H 0.4778 1.0778 0.1036 0.029 Uiso 1 1 calc R . .
C25 C 0.32453(17) 0.90465(13) 0.23183(10) 0.0191(4) Uani 1 1 d . . .
C26 C 0.39461(19) 0.90524(14) 0.28518(12) 0.0254(5) Uani 1 1 d . . .
H26 H 0.4368 0.9518 0.2942 0.03 Uiso 1 1 calc R . .
C27 C 0.4007(2) 0.83627(16) 0.32426(12) 0.0322(6) Uani 1 1 d . . .
H27 H 0.447 0.8364 0.3601 0.039 Uiso 1 1 calc R . .
C28 C 0.3392(2) 0.76754(15) 0.31094(12) 0.0339(6) Uani 1 1 d . . .
H28 H 0.3437 0.7215 0.3381 0.041 Uiso 1 1 calc R . .
C29 C 0.27080(19) 0.76551(14) 0.25793(12) 0.0307(6) Uani 1 1 d . . .
H29 H 0.23 0.7182 0.2488 0.037 Uiso 1 1 calc R . .
C30 C 0.26354(18) 0.83471(12) 0.21837(10) 0.0232(4) Uani 1 1 d . . .
H30 H 0.2173 0.8341 0.1825 0.028 Uiso 1 1 calc R . .
C31 C 0.36347(17) 1.08303(13) 0.22004(10) 0.0220(4) Uani 1 1 d . . .
H31A H 0.3791 1.1256 0.188 0.026 Uiso 1 1 calc R . .
H31B H 0.4312 1.0703 0.2424 0.026 Uiso 1 1 calc R . .
C32 C 0.45206(18) 1.23282(15) 0.30156(12) 0.0289(5) Uani 1 1 d . . .
H32A H 0.4772 1.2119 0.2605 0.043 Uiso 1 1 calc R . .
H32B H 0.468 1.1932 0.3351 0.043 Uiso 1 1 calc R . .
H32C H 0.4884 1.2842 0.311 0.043 Uiso 1 1 calc R . .
C33 C 0.3083(2) 1.30378(14) 0.24431(11) 0.0292(5) Uani 1 1 d . . .
H33A H 0.3512 1.3533 0.2487 0.044 Uiso 1 1 calc R . .
H33B H 0.232 1.3178 0.2451 0.044 Uiso 1 1 calc R . .
H33C H 0.3255 1.2771 0.2039 0.044 Uiso 1 1 calc R . .
C34 C 0.2954(2) 1.28215(14) 0.36294(12) 0.0234(5) Uani 1 1 d . . .
H34 H 0.3311 1.2494 0.397 0.028 Uiso 1 1 calc R . .
C35 C 0.3286(2) 1.37186(16) 0.37375(14) 0.0387(6) Uani 1 1 d . . .
H35A H 0.2875 1.4071 0.3452 0.058 Uiso 1 1 calc R . .
H35B H 0.4052 1.3781 0.3649 0.058 Uiso 1 1 calc R . .
H35C H 0.3142 1.3871 0.418 0.058 Uiso 1 1 calc R . .
C36 C 0.13563(17) 1.19224(13) 0.34292(10) 0.0188(4) Uani 1 1 d . . .
C37 C 0.02441(18) 1.17524(14) 0.34939(10) 0.0224(4) Uani 1 1 d . . .
H37 H -0.0037 1.1266 0.3317 0.027 Uiso 1 1 calc R . .
C38 C -0.04482(19) 1.22898(16) 0.38151(11) 0.0276(5) Uani 1 1 d . . .
H38 H -0.1185 1.216 0.3858 0.033 Uiso 1 1 calc R . .
C39 C -0.0051(2) 1.30176(16) 0.40719(11) 0.0305(5) Uani 1 1 d . . .
H39 H -0.0519 1.3379 0.4287 0.037 Uiso 1 1 calc R . .
C40 C 0.1043(2) 1.32116(14) 0.40099(11) 0.0271(5) Uani 1 1 d . . .
H40 H 0.131 1.3706 0.4181 0.033 Uiso 1 1 calc R . .
C41 C 0.17462(19) 1.26680(14) 0.36922(11) 0.0216(5) Uani 1 1 d . . .
C100 C 0.2667(3) 0.7188(2) 0.56354(14) 0.0528(8) Uani 1 1 d . . .
H10A H 0.2584 0.6595 0.5699 0.063 Uiso 1 1 calc R . .
H10B H 0.3064 0.741 0.6005 0.063 Uiso 1 1 calc R . .
C102 C -0.3517(3) 1.0926(2) 0.42085(15) 0.0480(7) Uani 1 1 d . . .
N1 N 0.17282(14) 0.98307(10) 0.35596(8) 0.0182(3) Uani 1 1 d . . .
N2 N 0.10367(13) 0.98600(10) 0.25940(8) 0.0152(3) Uani 1 1 d . . .
N3 N 0.33301(14) 1.24688(10) 0.29857(8) 0.0189(4) Uani 1 1 d . . .
O1 O -0.3807(3) 0.94018(16) 0.40037(14) 0.1051(11) Uani 1 1 d . . .
O2 O -0.39506(17) 1.03263(14) 0.30954(9) 0.0553(6) Uani 1 1 d . . .
O3 O -0.2182(2) 1.0063(3) 0.35777(13) 0.1181(14) Uani 1 1 d . . .
F1 F -0.28937(18) 1.08228(16) 0.47262(9) 0.0850(7) Uani 1 1 d . . .
F2 F -0.45412(17) 1.09976(16) 0.43922(11) 0.0853(7) Uani 1 1 d . . .
F3 F -0.3253(2) 1.16409(13) 0.39453(13) 0.0949(8) Uani 1 1 d . . .
P1 P 0.31858(4) 0.99430(3) 0.18000(3) 0.01789(11) Uani 1 1 d . . .
S1 S -0.33429(7) 1.00763(6) 0.36571(4) 0.0533(2) Uani 1 1 d . . .
Pd1 Pd 0.248242(15) 1.131885(8) 0.289367(6) 0.01608(3) Uani 1 1 d . . .
Cl1 Cl 0.13831(8) 0.76483(6) 0.55979(4) 0.0616(2) Uani 1 1 d . . .
Cl2 Cl 0.34201(7) 0.73678(5) 0.49257(4) 0.0543(2) Uani 1 1 d . . .

loop_
_atom_site_aniso_label
_atom_site_aniso_U_11
_atom_site_aniso_U_22
_atom_site_aniso_U_33
_atom_site_aniso_U_23
_atom_site_aniso_U_13
_atom_site_aniso_U_12
C1 0.0155(9) 0.0170(9) 0.0142(9) -0.0040(7) 0.0012(7) 0.0042(7)
C2 0.0173(10) 0.0186(9) 0.0154(9) 0.0020(9) 0.0012(9) -0.0002(8)
C3 0.0182(10) 0.0255(11) 0.0196(10) -0.0016(8) 0.0021(8) -0.0040(8)
C4 0.0268(12) 0.0214(10) 0.0296(12) 0.0006(9) 0.0030(9) -0.0057(9)
C5 0.0313(12) 0.0225(11) 0.0292(12) 0.0092(10) 0.0071(11) -0.0009(10)
C6 0.0269(12) 0.0282(11) 0.0178(10) 0.0046(8) 0.0017(9) -0.0002(9)
C7 0.0186(10) 0.0203(10) 0.0164(9) 0.0006(8) 0.0011(8) 0.0005(8)
C8 0.0333(12) 0.0344(11) 0.0159(8) -0.0015(8) -0.0062(11) -0.0066(13)
C9 0.0214(10) 0.0147(9) 0.0122(8) -0.0002(7) -0.0011(7) 0.0000(8)
C10 0.0204(10) 0.0145(9) 0.0190(10) 0.0003(8) -0.0032(8) -0.0005(8)
C11 0.0214(10) 0.0211(9) 0.0234(10) -0.0021(9) -0.0014(10) -0.0012(8)
C12 0.0208(10) 0.0242(11) 0.0360(13) -0.0054(10) -0.0029(10) 0.0025(9)
C13 0.0259(13) 0.0250(11) 0.0421(14) 0.0020(10) -0.0128(10) 0.0027(9)
C14 0.0309(13) 0.0241(11) 0.0269(11) 0.0044(9) -0.0111(10) 0.0008(10)
C15 0.0300(12) 0.0152(10) 0.0214(11) 0.0014(8) -0.0053(10) 0.0003(9)
C16 0.0346(14) 0.0299(13) 0.0166(10) 0.0047(9) -0.0018(10) 0.0008(11)
C17 0.0275(12) 0.0311(12) 0.0182(10) 0.0028(9) 0.0043(9) 0.0030(10)
C18 0.0209(10) 0.0151(9) 0.0191(9) -0.0005(8) 0.0009(9) 0.0010(8)
C19 0.0202(10) 0.0220(10) 0.0180(10) -0.0023(8) 0.0006(8) 0.0024(9)
C20 0.0285(12) 0.0260(11) 0.0258(11) -0.0050(9) 0.0061(10) -0.0016(10)
C21 0.0382(13) 0.0353(14) 0.0266(11) -0.0119(11) 0.0020(10) 0.0023(12)
C22 0.0306(13) 0.0463(15) 0.0198(11) -0.0033(11) 0.0048(10) 0.0036(12)
C23 0.0260(12) 0.0351(13) 0.0250(11) 0.0031(10) 0.0055(9) -0.0023(10)
C24 0.0237(11) 0.0243(12) 0.0256(12) -0.0019(10) 0.0044(10) 0.0017(9)
C25 0.0186(10) 0.0190(9) 0.0197(9) 0.0011(8) 0.0043(8) 0.0031(8)
C26 0.0249(11) 0.0259(11) 0.0254(11) -0.0021(10) 0.0036(11) 0.0022(9)
C27 0.0359(14) 0.0396(14) 0.0212(11) 0.0064(10) -0.0004(10) 0.0106(11)
C28 0.0388(14) 0.0284(12) 0.0346(12) 0.0148(11) 0.0129(12) 0.0073(11)
C29 0.0302(15) 0.0227(10) 0.0393(13) 0.0039(9) 0.0101(11) -0.0008(9)
C30 0.0216(12) 0.0221(8) 0.0258(10) 0.0005(8) 0.0047(10) 0.0033(9)
C31 0.0230(10) 0.0198(10) 0.0231(11) -0.0018(8) 0.0045(9) -0.0008(8)
C32 0.0179(10) 0.0277(11) 0.0412(15) -0.0029(10) -0.0008(10) -0.0038(9)
C33 0.0289(13) 0.0278(12) 0.0309(12) 0.0075(10) -0.0022(11) -0.0036(10)
C34 0.0281(12) 0.0205(11) 0.0216(11) -0.0050(9) -0.0056(10) -0.0011(9)
C35 0.0370(13) 0.0285(12) 0.0507(15) -0.0169(12) 0.0015(12) -0.0075(12)
C36 0.0206(10) 0.0192(10) 0.0164(9) 0.0007(8) -0.0011(8) 0.0032(8)
C37 0.0226(11) 0.0250(11) 0.0196(10) 0.0027(9) -0.0016(9) -0.0005(9)
C38 0.0221(11) 0.0373(13) 0.0235(11) 0.0058(10) 0.0041(9) 0.0074(10)
C39 0.0321(13) 0.0351(13) 0.0241(12) -0.0006(10) 0.0049(10) 0.0145(11)
C40 0.0384(14) 0.0214(11) 0.0216(11) -0.0042(9) -0.0019(10) 0.0076(10)
C41 0.0241(12) 0.0215(11) 0.0192(10) 0.0007(9) -0.0029(9) 0.0047(10)
C100 0.050(2) 0.069(2) 0.0389(14) 0.0142(14) -0.0023(15) -0.0028(18)
C102 0.0484(18) 0.0551(19) 0.0406(16) -0.0044(15) -0.0049(15) -0.0019(15)
N1 0.0219(9) 0.0188(8) 0.0138(8) 0.0007(6) -0.0006(7) -0.0014(7)
N2 0.0150(8) 0.0176(8) 0.0131(7) 0.0009(6) 0.0009(6) -0.0006(7)
N3 0.0170(8) 0.0177(8) 0.0220(9) 0.0007(7) 0.0003(7) 0.0008(7)
O1 0.187(3) 0.0479(15) 0.081(2) 0.0144(14) -0.038(2) -0.0199(19)
O2 0.0541(13) 0.0814(16) 0.0303(10) -0.0006(10) -0.0108(10) -0.0088(12)
O3 0.0673(19) 0.230(4) 0.0573(16) -0.031(2) -0.0060(14) 0.071(2)
F1 0.0878(16) 0.1251(19) 0.0421(11) -0.0223(11) -0.0259(10) 0.0154(14)
F2 0.0631(13) 0.118(2) 0.0747(15) -0.0098(14) 0.0182(12) 0.0303(13)
F3 0.1055(18) 0.0525(13) 0.127(2) 0.0053(13) -0.0315(17) -0.0273(13)
P1 0.0181(3) 0.0183(3) 0.0172(2) -0.0004(2) 0.0026(2) 0.0011(2)
S1 0.0673(5) 0.0594(5) 0.0333(4) -0.0095(4) -0.0083(4) 0.0163(4)
Pd1 0.01687(6) 0.01483(5) 0.01655(5) -0.00189(6) 0.00069(8) -0.00130(8)
Cl1 0.0677(5) 0.0716(6) 0.0455(4) 0.0159(4) 0.0113(4) 0.0305(5)
Cl2 0.0556(5) 0.0688(5) 0.0383(4) -0.0051(4) 0.0053(4) -0.0039(4)

loop_
_atom_type_symbol
_atom_type_description
_atom_type_scat_dispersion_real
_atom_type_scat_dispersion_imag
_atom_type_scat_source
C C 0.0033 0.0016 'International Tables Vol C Tables 4.2.6.8 and 6.1.1.4'
H H 0 0 'International Tables Vol C Tables 4.2.6.8 and 6.1.1.4'
N N 0.0061 0.0033 'International Tables Vol C Tables 4.2.6.8 and 6.1.1.4'
O O 0.0106 0.006 'International Tables Vol C Tables 4.2.6.8 and 6.1.1.4'
F F 0.0171 0.0103 'International Tables Vol C Tables 4.2.6.8 and 6.1.1.4'
P P 0.1023 0.0942 'International Tables Vol C Tables 4.2.6.8 and 6.1.1.4'
S S 0.1246 0.1234 'International Tables Vol C Tables 4.2.6.8 and 6.1.1.4'
Pd Pd -0.9988 1.0072 'International Tables Vol C Tables 4.2.6.8 and 6.1.1.4'
Cl Cl 0.1484 0.1585 'International Tables Vol C Tables 4.2.6.8 and 6.1.1.4'

loop_
_geom_angle_atom_site_label_1
_geom_angle_atom_site_label_2
_geom_angle_atom_site_label_3
_geom_angle
_geom_angle_site_symmetry_1
_geom_angle_site_symmetry_3
_geom_angle_publ_flag
N1 C1 N2 105.86(16) . . ?
N1 C1 Pd1 123.73(14) . . ?
N2 C1 Pd1 130.41(14) . . ?
C3 C2 C7 121.4(2) . . ?
C3 C2 N2 132.7(2) . . ?
C7 C2 N2 105.79(17) . . ?
C4 C3 C2 116.8(2) . . ?
C4 C3 H3 121.6 . . ?
C2 C3 H3 121.6 . . ?
C3 C4 C5 121.2(2) . . ?
C3 C4 H4 119.4 . . ?
C5 C4 H4 119.4 . . ?
C6 C5 C4 121.8(2) . . ?
C6 C5 H5 119.1 . . ?
C4 C5 H5 119.1 . . ?
C5 C6 C7 117.1(2) . . ?
C5 C6 H6 121.5 . . ?
C7 C6 H6 121.5 . . ?
C6 C7 N1 132.06(19) . . ?
C6 C7 C2 121.7(2) . . ?
N1 C7 C2 106.18(17) . . ?
N1 C8 H8A 109.5 . . ?
N1 C8 H8B 109.5 . . ?
H8A C8 H8B 109.5 . . ?
N1 C8 H8C 109.5 . . ?
H8A C8 H8C 109.5 . . ?
H8B C8 H8C 109.5 . . ?
C18 C9 C10 121.81(18) . . ?
C18 C9 N2 119.64(18) . . ?
C10 C9 N2 118.54(17) . . ?
C9 C10 C11 122.88(19) . . ?
C9 C10 C15 118.3(2) . . ?
C11 C10 C15 118.7(2) . . ?
C12 C11 C10 119.9(2) . . ?
C12 C11 H11 120.1 . . ?
C10 C11 H11 120.1 . . ?
C11 C12 C13 121.5(2) . . ?
C11 C12 H12 119.2 . . ?
C13 C12 H12 119.2 . . ?
C14 C13 C12 120.3(2) . . ?
C14 C13 H13 119.9 . . ?
C12 C13 H13 119.9 . . ?
C13 C14 C15 120.4(2) . . ?
C13 C14 H14 119.8 . . ?
C15 C14 H14 119.8 . . ?
C16 C15 C14 121.9(2) . . ?
C16 C15 C10 119.0(2) . . ?
C14 C15 C10 119.1(2) . . ?
C17 C16 C15 121.4(2) . . ?
C17 C16 H16 119.3 . . ?
C15 C16 H16 119.3 . . ?
C16 C17 C18 121.4(2) . . ?
C16 C17 H17 119.3 . . ?
C18 C17 H17 119.3 . . ?
C9 C18 C17 118.12(19) . . ?
C9 C18 P1 123.38(15) . . ?
C17 C18 P1 118.25(16) . . ?
C24 C19 C20 118.8(2) . . ?
C24 C19 P1 119.21(16) . . ?
C20 C19 P1 121.93(17) . . ?
C21 C20 C19 120.4(2) . . ?
C21 C20 H20 119.8 . . ?
C19 C20 H20 119.8 . . ?
C20 C21 C22 120.0(2) . . ?
C20 C21 H21 120 . . ?
C22 C21 H21 120 . . ?
C23 C22 C21 120.2(2) . . ?
C23 C22 H22 119.9 . . ?
C21 C22 H22 119.9 . . ?
C22 C23 C24 119.9(2) . . ?
C22 C23 H23 120 . . ?
C24 C23 H23 120 . . ?
C23 C24 C19 120.6(2) . . ?
C23 C24 H24 119.7 . . ?
C19 C24 H24 119.7 . . ?
C30 C25 C26 119.8(2) . . ?
C30 C25 P1 121.01(16) . . ?
C26 C25 P1 119.18(16) . . ?
C27 C26 C25 119.3(2) . . ?
C27 C26 H26 120.3 . . ?
C25 C26 H26 120.3 . . ?
C28 C27 C26 120.5(2) . . ?
C28 C27 H27 119.7 . . ?
C26 C27 H27 119.7 . . ?
C27 C28 C29 120.9(2) . . ?
C27 C28 H28 119.6 . . ?
C29 C28 H28 119.6 . . ?
C28 C29 C30 119.1(2) . . ?
C28 C29 H29 120.4 . . ?
C30 C29 H29 120.4 . . ?
C25 C30 C29 120.3(2) . . ?
C25 C30 H30 119.8 . . ?
C29 C30 H30 119.8 . . ?
P1 C31 Pd1 114.05(11) . . ?
P1 C31 H31A 108.7 . . ?
Pd1 C31 H31A 108.7 . . ?
P1 C31 H31B 108.7 . . ?
Pd1 C31 H31B 108.7 . . ?
H31A C31 H31B 107.6 . . ?
N3 C32 H32A 109.5 . . ?
N3 C32 H32B 109.5 . . ?
H32A C32 H32B 109.5 . . ?
N3 C32 H32C 109.5 . . ?
H32A C32 H32C 109.5 . . ?
H32B C32 H32C 109.5 . . ?
N3 C33 H33A 109.5 . . ?
N3 C33 H33B 109.5 . . ?
H33A C33 H33B 109.5 . . ?
N3 C33 H33C 109.5 . . ?
H33A C33 H33C 109.5 . . ?
H33B C33 H33C 109.5 . . ?
C41 C34 N3 108.21(19) . . ?
C41 C34 C35 114.0(2) . . ?
N3 C34 C35 113.9(2) . . ?
C41 C34 H34 106.8 . . ?
N3 C34 H34 106.8 . . ?
C35 C34 H34 106.8 . . ?
C34 C35 H35A 109.5 . . ?
C34 C35 H35B 109.5 . . ?
H35A C35 H35B 109.5 . . ?
C34 C35 H35C 109.5 . . ?
H35A C35 H35C 109.5 . . ?
H35B C35 H35C 109.5 . . ?
C37 C36 C41 117.6(2) . . ?
C37 C36 Pd1 128.67(16) . . ?
C41 C36 Pd1 113.10(16) . . ?
C38 C37 C36 121.4(2) . . ?
C38 C37 H37 119.3 . . ?
C36 C37 H37 119.3 . . ?
C39 C38 C37 120.1(2) . . ?
C39 C38 H38 119.9 . . ?
C37 C38 H38 119.9 . . ?
C38 C39 C40 120.0(2) . . ?
C38 C39 H39 120 . . ?
C40 C39 H39 120 . . ?
C39 C40 C41 120.0(2) . . ?
C39 C40 H40 120 . . ?
C41 C40 H40 120 . . ?
C40 C41 C36 120.7(2) . . ?
C40 C41 C34 123.0(2) . . ?
C36 C41 C34 116.2(2) . . ?
Cl1 C100 Cl2 111.58(16) . . ?
Cl1 C100 H10A 109.3 . . ?
Cl2 C100 H10A 109.3 . . ?
Cl1 C100 H10B 109.3 . . ?
Cl2 C100 H10B 109.3 . . ?
H10A C100 H10B 108 . . ?
F2 C102 F3 106.0(3) . . ?
F2 C102 F1 109.2(3) . . ?
F3 C102 F1 107.5(3) . . ?
F2 C102 S1 111.3(2) . . ?
F3 C102 S1 112.3(2) . . ?
F1 C102 S1 110.3(2) . . ?
C1 N1 C7 111.40(16) . . ?
C1 N1 C8 124.84(17) . . ?
C7 N1 C8 123.45(17) . . ?
C1 N2 C2 110.74(16) . . ?
C1 N2 C9 122.99(16) . . ?
C2 N2 C9 125.59(17) . . ?
C32 N3 C33 109.23(18) . . ?
C32 N3 C34 108.75(17) . . ?
C33 N3 C34 111.54(17) . . ?
C32 N3 Pd1 110.52(13) . . ?
C33 N3 Pd1 111.87(13) . . ?
C34 N3 Pd1 104.84(13) . . ?
C31 P1 C25 111.48(10) . . ?
C31 P1 C19 114.33(10) . . ?
C25 P1 C19 107.19(10) . . ?
C31 P1 C18 109.37(10) . . ?
C25 P1 C18 109.75(10) . . ?
C19 P1 C18 104.44(10) . . ?
O1 S1 O3 116.3(2) . . ?
O1 S1 O2 114.43(17) . . ?
O3 S1 O2 115.30(16) . . ?
O1 S1 C102 102.62(17) . . ?
O3 S1 C102 101.68(19) . . ?
O2 S1 C102 103.61(14) . . ?
C1 Pd1 C36 90.67(8) . . ?
C1 Pd1 N3 167.87(7) . . ?
C36 Pd1 N3 82.22(8) . . ?
C1 Pd1 C31 95.10(8) . . ?
C36 Pd1 C31 170.42(8) . . ?
N3 Pd1 C31 93.33(7) . . ?

loop_
_geom_bond_atom_site_label_1
_geom_bond_atom_site_label_2
_geom_bond_distance
_geom_bond_site_symmetry_2
_geom_bond_publ_flag
C1 N1 1.348(2) . ?
C1 N2 1.361(2) . ?
C1 Pd1 1.9394(19) . ?
C2 C3 1.387(3) . ?
C2 C7 1.395(3) . ?
C2 N2 1.396(3) . ?
C3 C4 1.386(3) . ?
C3 H3 0.93 . ?
C4 C5 1.399(3) . ?
C4 H4 0.93 . ?
C5 C6 1.374(3) . ?
C5 H5 0.93 . ?
C6 C7 1.380(3) . ?
C6 H6 0.93 . ?
C7 N1 1.386(3) . ?
C8 N1 1.455(3) . ?
C8 H8A 0.96 . ?
C8 H8B 0.96 . ?
C8 H8C 0.96 . ?
C9 C18 1.383(3) . ?
C9 C10 1.408(3) . ?
C9 N2 1.425(2) . ?
C10 C11 1.419(3) . ?
C10 C15 1.427(3) . ?
C11 C12 1.355(3) . ?
C11 H11 0.93 . ?
C12 C13 1.399(3) . ?
C12 H12 0.93 . ?
C13 C14 1.364(3) . ?
C13 H13 0.93 . ?
C14 C15 1.408(3) . ?
C14 H14 0.93 . ?
C15 C16 1.404(3) . ?
C16 C17 1.345(3) . ?
C16 H16 0.93 . ?
C17 C18 1.423(3) . ?
C17 H17 0.93 . ?
C18 P1 1.811(2) . ?
C19 C24 1.391(3) . ?
C19 C20 1.396(3) . ?
C19 P1 1.810(2) . ?
C20 C21 1.382(3) . ?
C20 H20 0.93 . ?
C21 C22 1.385(4) . ?
C21 H21 0.93 . ?
C22 C23 1.378(4) . ?
C22 H22 0.93 . ?
C23 C24 1.385(3) . ?
C23 H23 0.93 . ?
C24 H24 0.93 . ?
C25 C30 1.380(3) . ?
C25 C26 1.394(3) . ?
C25 P1 1.797(2) . ?
C26 C27 1.374(3) . ?
C26 H26 0.93 . ?
C27 C28 1.366(4) . ?
C27 H27 0.93 . ?
C28 C29 1.376(4) . ?
C28 H28 0.93 . ?
C29 C30 1.384(3) . ?
C29 H29 0.93 . ?
C30 H30 0.93 . ?
C31 P1 1.739(2) . ?
C31 Pd1 2.156(2) . ?
C31 H31A 0.97 . ?
C31 H31B 0.97 . ?
C32 N3 1.476(3) . ?
C32 H32A 0.96 . ?
C32 H32B 0.96 . ?
C32 H32C 0.96 . ?
C33 N3 1.477(3) . ?
C33 H33A 0.96 . ?
C33 H33B 0.96 . ?
C33 H33C 0.96 . ?
C34 C41 1.504(3) . ?
C34 N3 1.514(3) . ?
C34 C35 1.518(3) . ?
C34 H34 0.98 . ?
C35 H35A 0.96 . ?
C35 H35B 0.96 . ?
C35 H35C 0.96 . ?
C36 C37 1.395(3) . ?
C36 C41 1.402(3) . ?
C36 Pd1 2.015(2) . ?
C37 C38 1.380(3) . ?
C37 H37 0.93 . ?
C38 C39 1.375(4) . ?
C38 H38 0.93 . ?
C39 C40 1.380(3) . ?
C39 H39 0.93 . ?
C40 C41 1.391(3) . ?
C40 H40 0.93 . ?
C100 Cl1 1.739(3) . ?
C100 Cl2 1.752(3) . ?
C100 H10A 0.97 . ?
C100 H10B 0.97 . ?
C102 F2 1.314(4) . ?
C102 F3 1.314(4) . ?
C102 F1 1.322(3) . ?
C102 S1 1.791(3) . ?
N3 Pd1 2.1319(16) . ?
O1 S1 1.419(3) . ?
O2 S1 1.433(2) . ?
O3 S1 1.430(3) . ?
